data_8105170
loop_
_publ_author_name
'Jia, Hua-Li'
'Zhou, Juan'
'Wang, Xin'
'Zhao, Hui'
'Feng, Bo-Fang'

_publ_section_title
;
 The crystal structure of 2-bromoisonicotinic acid, C6H4BrNO2
;
_journal_issue 3
_journal_name_full 'Zeitschrift f\"ur Kristallographie - New Crystal Structures'
_journal_page_first 555
_journal_page_last 556
_journal_paper_doi 10.1515/ncrs-2019-0798
_journal_volume 235
_journal_year 2020
_chemical_formula_moiety 'C6 H4 Br N O2'
_chemical_formula_sum 'C6 H4 Br N O2'
_chemical_formula_weight 202.00
_space_group_crystal_system monoclinic
_space_group_IT_number 14
_space_group_name_Hall '-P 2ybc'
_space_group_name_H-M_alt 'P 1 21/c 1'
_symmetry_Int_Tables_number 14
_cell_angle_alpha 90
_cell_angle_beta 102.302(4)
_cell_angle_gamma 90
_cell_formula_units_Z 4
_cell_length_a 11.9715(14)
_cell_length_b 7.5753(7)
_cell_length_c 7.4498(8)
_cell_measurement_reflns_used 3113
_cell_measurement_temperature 150(2)
_cell_measurement_theta_max 26.29
_cell_measurement_theta_min 3.20
_cell_volume 660.09(12)
_computing_cell_refinement 'SAINT v8.37A (Bruker, 2015) [1]'
_computing_data_collection 'Bruker APEX-II'
_computing_data_reduction 'SAINT v8.37A (Bruker, 2015) [1]'
_computing_molecular_graphics 'Olex2 (Dolomanov et al., 2009) [4]'
_computing_publication_material 'Olex2 (Dolomanov et al., 2009) [4]'
_computing_structure_refinement 'olex2.refine (Bourhis et al., 2015) [3]'
_computing_structure_solution 'ShelXT (Sheldrick, 2015) [2]'
_diffrn_ambient_temperature 150.0
_diffrn_measured_fraction_theta_full 0.9985
_diffrn_measured_fraction_theta_max 0.9985
_diffrn_measurement_device 'Bruker APEX-II diffractometer'
_diffrn_measurement_device_type 'Bruker APEX-II CCD'
_diffrn_measurement_method '\f and \w scans'
_diffrn_radiation_type 'Mo K\a'
_diffrn_radiation_wavelength 0.71073
_diffrn_reflns_av_R_equivalents 0.0582
_diffrn_reflns_av_unetI/netI 0.0359
_diffrn_reflns_limit_h_max 14
_diffrn_reflns_limit_h_min -14
_diffrn_reflns_limit_k_max 9
_diffrn_reflns_limit_k_min -9
_diffrn_reflns_limit_l_max 9
_diffrn_reflns_limit_l_min -9
_diffrn_reflns_number 8662
_diffrn_reflns_theta_full 26.3855
_diffrn_reflns_theta_max 26.39
_diffrn_reflns_theta_min 3.20
_diffrn_standards_number 0
_exptl_absorpt_coefficient_mu 6.154
_exptl_absorpt_correction_T_max 0.7454
_exptl_absorpt_correction_T_min 0.5109
_exptl_absorpt_correction_type multi-scan
_exptl_absorpt_process_details
;
SADABS-2016/2 (Bruker,2016/2) was used for absorption correction.
wR2(int) was 0.1134 before and 0.0593 after correction.
The Ratio of minimum to maximum transmission is 0.6854.
The \l/2 correction factor is Not present.
;
_exptl_crystal_density_diffrn 2.0325
_exptl_crystal_density_method 'not measured'
_exptl_crystal_F_000 391.1313
_exptl_crystal_size_max 0.25
_exptl_crystal_size_mid 0.15
_exptl_crystal_size_min 0.1
_refine_diff_density_max 0.7545
_refine_diff_density_min -0.6073
_refine_diff_density_rms 0.1676
_refine_ls_d_res_high 0.7996
_refine_ls_d_res_low 6.3583
_refine_ls_goodness_of_fit_ref 1.0345
_refine_ls_hydrogen_treatment constr
_refine_ls_matrix_type full
_refine_ls_number_constraints 8
_refine_ls_number_parameters 92
_refine_ls_number_reflns 1354
_refine_ls_number_restraints 0
_refine_ls_restrained_S_all 1.0345
_refine_ls_R_factor_all 0.0438
_refine_ls_R_factor_gt 0.0290
_refine_ls_shift/su_max 0.0000
_refine_ls_shift/su_mean 0.0000
_refine_ls_structure_factor_coef Fsqd
_refine_ls_weighting_details 'w=1/[\s^2^(Fo^2^)+(0.0244P)^2^+0.9465P] where P=(Fo^2^+2Fc^2^)/3'
_refine_ls_weighting_scheme calc
_refine_ls_wR_factor_gt 0.0582
_refine_ls_wR_factor_ref 0.0635
_reflns_Friedel_coverage 0.0
_reflns_limit_h_max 14
_reflns_limit_h_min -14
_reflns_limit_k_max 9
_reflns_limit_k_min 0
_reflns_limit_l_max 9
_reflns_limit_l_min 0
_reflns_number_gt 1106
_reflns_number_total 1354
_reflns_threshold_expression I>=2u(I)
_cod_data_source_file suppl_ncrs-2019-0798_suppl.cif
_cod_data_source_block 1
_cod_original_sg_symbol_H-M 'P 21/c'
_cod_database_code 8105170
_olex2_refinement_description
;
1. Fixed Uiso
 At 1.2 times of:
  All C(H) groups
 At 1.5 times of:
  All O(H) groups
2.a Aromatic/amide H refined with riding coordinates:
 C3(H3), C4(H4), C6(H6)
2.b Idealised tetrahedral OH refined as rotating group:
 O1(H1)
;
_olex2_submission_special_instructions 'No special instructions were received'

loop_
_space_group_symop_id
_space_group_symop_operation_xyz
1 x,y,z
2 -x,y+1/2,-z+1/2
3 -x,-y,-z
4 x,-y-1/2,z-1/2

loop_
_atom_site_label
_atom_site_type_symbol
_atom_site_fract_x
_atom_site_fract_y
_atom_site_fract_z
_atom_site_U_iso_or_equiv
_atom_site_adp_type
_atom_site_occupancy
_atom_site_refinement_flags_posn
Br1 Br 0.45682(3) 0.20988(4) 0.56170(5) 0.02182(12) Uani 1.000000 .
C1 C 0.1845(3) 0.7529(4) 0.6430(4) 0.0192(7) Uani 1.000000 .
C2 C 0.2045(3) 0.5562(4) 0.6335(4) 0.0166(7) Uani 1.000000 .
C3 C 0.1205(3) 0.4401(4) 0.6635(4) 0.0195(7) Uani 1.000000 .
H3 H 0.0509(3) 0.4828(4) 0.6892(4) 0.0234(8) Uiso 1.000000 R
C4 C 0.1405(3) 0.2614(4) 0.6551(5) 0.0207(7) Uani 1.000000 .
H4 H 0.0824(3) 0.1818(4) 0.6725(5) 0.0248(8) Uiso 1.000000 R
C5 C 0.3180(3) 0.3086(4) 0.5988(4) 0.0160(6) Uani 1.000000 .
C6 C 0.3057(3) 0.4902(4) 0.5985(4) 0.0166(7) Uani 1.000000 .
H6 H 0.3641(3) 0.5664(4) 0.5753(4) 0.0200(8) Uiso 1.000000 R
N1 N 0.2385(2) 0.1946(3) 0.6234(4) 0.0185(6) Uani 1.000000 .
O1 O 0.2684(2) 0.8449(3) 0.5986(4) 0.0254(6) Uani 1.000000 .
H1 H 0.2552(17) 0.9532(3) 0.606(5) 0.0380(8) Uiso 1.000000 GR
O2 O 0.1016(2) 0.8137(3) 0.6875(4) 0.0293(6) Uani 1.000000 .

loop_
_atom_site_aniso_label
_atom_site_aniso_U_11
_atom_site_aniso_U_22
_atom_site_aniso_U_33
_atom_site_aniso_U_12
_atom_site_aniso_U_13
_atom_site_aniso_U_23
Br1 0.02102(19) 0.01986(18) 0.02654(18) 0.00611(14) 0.00943(13) -0.00090(15)
C1 0.0192(17) 0.0159(16) 0.0223(16) -0.0005(12) 0.0042(14) -0.0002(13)
C2 0.0188(17) 0.0113(15) 0.0199(16) 0.0006(12) 0.0047(13) 0.0002(12)
C3 0.0155(16) 0.0183(16) 0.0256(17) 0.0007(13) 0.0063(14) 0.0014(13)
C4 0.0198(17) 0.0168(16) 0.0264(17) -0.0041(13) 0.0071(14) 0.0027(13)
C5 0.0170(16) 0.0157(15) 0.0158(15) -0.0004(13) 0.0045(12) -0.0017(12)
C6 0.0181(17) 0.0124(15) 0.0194(16) -0.0027(13) 0.0040(13) 0.0002(13)
N1 0.0211(15) 0.0146(14) 0.0201(13) 0.0011(11) 0.0054(11) 0.0014(11)
O1 0.0243(13) 0.0095(11) 0.0451(15) -0.0004(10) 0.0137(12) 0.0005(11)
O2 0.0245(14) 0.0188(13) 0.0491(16) 0.0047(10) 0.0181(12) -0.0007(11)

loop_
_atom_type_symbol
_atom_type_scat_dispersion_real
_atom_type_scat_dispersion_imag
_atom_type_scat_Cromer_Mann_a1
_atom_type_scat_Cromer_Mann_a2
_atom_type_scat_Cromer_Mann_a3
_atom_type_scat_Cromer_Mann_a4
_atom_type_scat_Cromer_Mann_b1
_atom_type_scat_Cromer_Mann_b2
_atom_type_scat_Cromer_Mann_b3
_atom_type_scat_Cromer_Mann_b4
_atom_type_scat_Cromer_Mann_c
_atom_type_scat_source
_atom_type_scat_dispersion_source
H 0.00000 0.00000 0.49300 0.32291 0.14019 0.04081 10.51090 26.12570 3.14236 57.79970 0.0030380000826 'International Tables Volume C Table 6.1.1.4 (pp. 500-502)' 'Henke, Gullikson and Davis, At. Data and Nucl. Data Tables, 1993, 54, 2'
C 0.00347 0.00161 2.31000 1.02000 1.58860 0.86500 20.84390 10.20750 0.56870 51.65120 0.215599998832 'International Tables Volume C Table 6.1.1.4 (pp. 500-502)' 'Henke, Gullikson and Davis, At. Data and Nucl. Data Tables, 1993, 54, 2'
Br -0.28346 2.55990 17.17890 5.23580 5.63770 3.98510 2.17230 16.57960 0.26090 41.43280 2.95569992065 'International Tables Volume C Table 6.1.1.4 (pp. 500-502)' 'Henke, Gullikson and Davis, At. Data and Nucl. Data Tables, 1993, 54, 2'
O 0.01158 0.00611 3.04850 2.28680 1.54630 0.86700 13.27710 5.70110 0.32390 32.90890 0.250800013542 'International Tables Volume C Table 6.1.1.4 (pp. 500-502)' 'Henke, Gullikson and Davis, At. Data and Nucl. Data Tables, 1993, 54, 2'
N 0.00653 0.00323 12.21260 3.13220 2.01250 1.16630 0.00570 9.89330 28.99750 0.58260 -11.5290002823 'International Tables Volume C Table 6.1.1.4 (pp. 500-502)' 'Henke, Gullikson and Davis, At. Data and Nucl. Data Tables, 1993, 54, 2'

loop_
_geom_angle_atom_site_label_1
_geom_angle_atom_site_label_2
_geom_angle_atom_site_label_3
_geom_angle
_geom_angle_site_symmetry_1
_geom_angle_site_symmetry_3
O1 C1 C2 111.8(3) . .
O2 C1 C2 122.5(3) . .
O2 C1 O1 125.7(3) . .
C3 C2 C1 119.3(3) . .
C6 C2 C1 121.1(3) . .
C6 C2 C3 119.6(3) . .
H3 C3 C2 120.81(19) . .
C4 C3 C2 118.4(3) . .
C4 C3 H3 120.81(19) . .
H4 C4 C3 118.51(19) . .
N1 C4 C3 123.0(3) . .
N1 C4 H4 118.51(18) . .
C6 C5 Br1 119.2(2) . .
N1 C5 Br1 116.2(2) . .
N1 C5 C6 124.6(3) . .
C5 C6 C2 117.1(3) . .
H6 C6 C2 121.47(18) . .
H6 C6 C5 121.47(19) . .
C5 N1 C4 117.3(3) . .
H1 O1 C1 109.5 . .

loop_
_geom_bond_atom_site_label_1
_geom_bond_atom_site_label_2
_geom_bond_distance
_geom_bond_site_symmetry_2
Br1 C5 1.895(3) .
C1 C2 1.513(4) .
C1 O1 1.321(4) .
C1 O2 1.203(4) .
C2 C3 1.389(4) .
C2 C6 1.387(4) .
C3 H3 0.9500 .
C3 C4 1.379(4) .
C4 H4 0.9500 .
C4 N1 1.344(4) .
C5 C6 1.384(4) .
C5 N1 1.326(4) .
C6 H6 0.9500 .
O1 H1 0.8400 .
